data_7720436
loop_
_publ_author_name
'Rosner, Alexander'
'Geisler, Heiko'
'Hejl, Michaela'
'Gradl, Mathias'
'Legin, Anton A.'
'Prado-Roller, Alexander'
'Jakupec, Michael A.'
'Heffeter, Petra'
'Berger, Walter'
'Keppler, Bernhard K.'
'Kandioller, Wolfgang'

_publ_section_title
;
 Naphthoquinone-derived tridentate Ru(II) and Os(II) organometallics with
 exceptional cytotoxicity: synthesis, characterization, stability in
 aqueous solution and biological <i>in vitro</i> evaluation.
;
_journal_issue 5
_journal_name_full 'Dalton transactions (Cambridge, England : 2003)'
_journal_page_first 2254
_journal_page_last 2268
_journal_paper_doi 10.1039/d5dt01649e
_journal_volume 55
_journal_year 2026
_chemical_formula_moiety 'C27 H30 N2 O3 Os'
_chemical_formula_sum 'C27 H30 N2 O3 Os'
_chemical_formula_weight 620.73
_space_group_crystal_system monoclinic
_space_group_IT_number 14
_space_group_name_Hall '-P 2yn'
_space_group_name_H-M_alt 'P 1 21/n 1'
_atom_sites_solution_hydrogens geom
_atom_sites_solution_primary dual
_audit_creation_date 2025-05-28
_audit_creation_method
;
Olex2 1.5-alpha
(compiled 2025.05.22 svn.r631f81ec for OlexSys, GUI svn.r7248)
;
_audit_update_record
;
2025-07-01 deposited with the CCDC.	2025-12-22 downloaded from the CCDC.
;
_cell_angle_alpha 90
_cell_angle_beta 94.237(2)
_cell_angle_gamma 90
_cell_formula_units_Z 4
_cell_length_a 9.8350(4)
_cell_length_b 17.5139(4)
_cell_length_c 13.5380(3)
_cell_measurement_reflns_used 9040
_cell_measurement_temperature 100.0
_cell_measurement_theta_max 30.052
_cell_measurement_theta_min 2.657
_cell_volume 2325.54(12)
_computing_cell_refinement 'SAINT V8.38A (Bruker, 2018)'
_computing_data_reduction 'SAINT V8.38A (Bruker, 2018)'
_computing_molecular_graphics 'Olex2 1.5-alpha (Dolomanov et al., 2009)'
_computing_publication_material 'Olex2 1.5-alpha (Dolomanov et al., 2009)'
_computing_structure_refinement 'SHELXL 2018/3 (Sheldrick, 2015)'
_computing_structure_solution 'XT  (Sheldrick, 2015)'
_diffrn_ambient_temperature 100.00
_diffrn_measured_fraction_theta_full 0.999
_diffrn_measured_fraction_theta_max 0.999
_diffrn_measurement_device_type 'Bruker D8 Venture'
_diffrn_measurement_method '\f and \w scans'
_diffrn_radiation_type MoK\a
_diffrn_radiation_wavelength 0.71073
_diffrn_reflns_av_R_equivalents 0.0371
_diffrn_reflns_av_unetI/netI 0.0116
_diffrn_reflns_Laue_measured_fraction_full 0.999
_diffrn_reflns_Laue_measured_fraction_max 0.999
_diffrn_reflns_limit_h_max 12
_diffrn_reflns_limit_h_min -12
_diffrn_reflns_limit_k_max 21
_diffrn_reflns_limit_k_min -21
_diffrn_reflns_limit_l_max 16
_diffrn_reflns_limit_l_min -16
_diffrn_reflns_number 101905
_diffrn_reflns_point_group_measured_fraction_full 0.999
_diffrn_reflns_point_group_measured_fraction_max 0.999
_diffrn_reflns_theta_full 25.242
_diffrn_reflns_theta_max 26.372
_diffrn_reflns_theta_min 1.905
_exptl_absorpt_coefficient_mu 5.515
_exptl_absorpt_correction_T_max 0.7460
_exptl_absorpt_correction_T_min 0.5203
_exptl_absorpt_correction_type multi-scan
_exptl_absorpt_process_details
;
SADABS-2016/2 (Bruker,2016/2) was used for absorption correction.
wR2(int) was 0.1522 before and 0.0342 after correction.
The Ratio of minimum to maximum transmission is 0.6764.
The \l/2 correction factor is Not present.
;
_exptl_crystal_colour 'clear colourless'
_exptl_crystal_colour_lustre clear
_exptl_crystal_colour_primary colourless
_exptl_crystal_density_diffrn 1.773
_exptl_crystal_description block
_exptl_crystal_F_000 1224
_exptl_crystal_size_max 0.18
_exptl_crystal_size_mid 0.1
_exptl_crystal_size_min 0.08
_refine_diff_density_max 1.880
_refine_diff_density_min -0.893
_refine_diff_density_rms 0.137
_refine_ls_extinction_method none
_refine_ls_goodness_of_fit_ref 1.075
_refine_ls_hydrogen_treatment constr
_refine_ls_matrix_type full
_refine_ls_number_parameters 302
_refine_ls_number_reflns 4745
_refine_ls_number_restraints 0
_refine_ls_restrained_S_all 1.075
_refine_ls_R_factor_all 0.0152
_refine_ls_R_factor_gt 0.0134
_refine_ls_shift/su_max 0.002
_refine_ls_shift/su_mean 0.000
_refine_ls_structure_factor_coef Fsqd
_refine_ls_weighting_details 'w=1/[\s^2^(Fo^2^)+(0.0119P)^2^+3.3724P] where P=(Fo^2^+2Fc^2^)/3'
_refine_ls_weighting_scheme calc
_refine_ls_wR_factor_gt 0.0318
_refine_ls_wR_factor_ref 0.0323
_reflns_Friedel_coverage 0.000
_reflns_number_gt 4483
_reflns_number_total 4745
_reflns_threshold_expression 'I > 2\s(I)'
_cod_data_source_file d5dt01649e2.cif
_cod_data_source_block 2b_alro139
_cod_database_code 7720436
_shelx_space_group_comment
;
The symmetry employed for this shelxl refinement is uniquely defined
by the following loop, which should always be used as a source of
symmetry information in preference to the above space-group names.
They are only intended as comments.
;
_shelx_estimated_absorpt_t_max 0.667
_shelx_estimated_absorpt_t_min 0.437

loop_
_space_group_symop_operation_xyz
'x, y, z'
'-x+1/2, y+1/2, -z+1/2'
'-x, -y, -z'
'x-1/2, -y-1/2, z-1/2'

loop_
_atom_site_label
_atom_site_type_symbol
_atom_site_fract_x
_atom_site_fract_y
_atom_site_fract_z
_atom_site_U_iso_or_equiv
_atom_site_adp_type
_atom_site_occupancy
_atom_site_site_symmetry_order
_atom_site_calc_flag
_atom_site_refinement_flags_posn
_atom_site_refinement_flags_adp
_atom_site_refinement_flags_occupancy
_atom_site_disorder_assembly
_atom_site_disorder_group
Os1 Os 0.60471(2) 0.40016(2) 0.35870(2) 0.00834(3) Uani 1 1 d . . . . .
O1 O 0.00789(14) 0.25326(9) 0.26017(11) 0.0156(3) Uani 1 1 d . . . . .
N1 N 0.49317(16) 0.24983(9) 0.38034(12) 0.0094(3) Uani 1 1 d . . . . .
C1 C 0.7931(2) 0.42528(11) 0.44765(15) 0.0132(4) Uani 1 1 d . . . . .
O2 O 0.43204(14) 0.37988(8) 0.25731(10) 0.0109(3) Uani 1 1 d . . . . .
N2 N 0.61249(16) 0.28039(9) 0.35578(12) 0.0104(3) Uani 1 1 d . . . . .
C2 C 0.8214(2) 0.41214(11) 0.34670(16) 0.0141(4) Uani 1 1 d . . . . .
H2 H 0.887281 0.374737 0.332712 0.017 Uiso 1 1 calc R U . . .
O3 O 0.45541(13) 0.36790(8) 0.44861(10) 0.0104(3) Uani 1 1 d . . . . .
C3 C 0.7541(2) 0.45328(12) 0.26691(15) 0.0143(4) Uani 1 1 d . . . . .
H3 H 0.777801 0.444603 0.201068 0.017 Uiso 1 1 calc R U . . .
C4 C 0.6508(2) 0.50770(11) 0.28562(16) 0.0143(4) Uani 1 1 d . . . . .
C5 C 0.6243(2) 0.52348(11) 0.38515(16) 0.0140(4) Uani 1 1 d . . . . .
H5 H 0.560140 0.561818 0.399098 0.017 Uiso 1 1 calc R U . . .
C6 C 0.6935(2) 0.48210(11) 0.46419(15) 0.0139(4) Uani 1 1 d . . . . .
H6 H 0.672533 0.492689 0.530203 0.017 Uiso 1 1 calc R U . . .
C7 C 0.8600(2) 0.37552(12) 0.52947(17) 0.0190(4) Uani 1 1 d . . . . .
H7 H 0.868881 0.323076 0.501482 0.023 Uiso 1 1 calc R U . . .
C8 C 1.0044(2) 0.40404(14) 0.5600(2) 0.0294(6) Uani 1 1 d . . . . .
H8A H 1.056333 0.408276 0.501171 0.044 Uiso 1 1 calc R U . . .
H8B H 1.049952 0.367871 0.606753 0.044 Uiso 1 1 calc R U . . .
H8C H 0.999350 0.454206 0.591593 0.044 Uiso 1 1 calc R U . . .
C9 C 0.7746(3) 0.36856(15) 0.61902(18) 0.0288(5) Uani 1 1 d . . . . .
H9A H 0.772860 0.417864 0.653142 0.043 Uiso 1 1 calc R U . . .
H9B H 0.814969 0.329867 0.664546 0.043 Uiso 1 1 calc R U . . .
H9C H 0.681405 0.353500 0.596752 0.043 Uiso 1 1 calc R U . . .
C10 C 0.5647(2) 0.54437(13) 0.20206(17) 0.0220(5) Uani 1 1 d . . . . .
H10A H 0.583018 0.519773 0.139399 0.033 Uiso 1 1 calc R U . . .
H10B H 0.586879 0.598814 0.198851 0.033 Uiso 1 1 calc R U . . .
H10C H 0.468038 0.538367 0.213576 0.033 Uiso 1 1 calc R U . . .
C11 C 0.6931(2) 0.22180(11) 0.33520(15) 0.0132(4) Uani 1 1 d . . . . .
H11 H 0.784116 0.226123 0.316810 0.016 Uiso 1 1 calc R U . . .
C12 C 0.6226(2) 0.15335(12) 0.34496(16) 0.0171(4) Uani 1 1 d . . . . .
H12 H 0.655334 0.103202 0.334383 0.021 Uiso 1 1 calc R U . . .
C13 C 0.4949(2) 0.17362(11) 0.37325(15) 0.0139(4) Uani 1 1 d . . . . .
H13 H 0.422429 0.139842 0.385322 0.017 Uiso 1 1 calc R U . . .
C14 C 0.34030(19) 0.33679(10) 0.29466(14) 0.0094(4) Uani 1 1 d . . . . .
C15 C 0.38630(19) 0.30957(11) 0.39930(14) 0.0092(4) Uani 1 1 d . . . . .
C16 C 0.27983(19) 0.27103(11) 0.45552(14) 0.0095(4) Uani 1 1 d . . . . .
C17 C 0.3100(2) 0.25146(12) 0.55459(15) 0.0128(4) Uani 1 1 d . . . . .
H17 H 0.394376 0.266184 0.587892 0.015 Uiso 1 1 calc R U . . .
C18 C 0.2154(2) 0.21019(12) 0.60392(15) 0.0146(4) Uani 1 1 d . . . . .
H18 H 0.235867 0.196072 0.671124 0.018 Uiso 1 1 calc R U . . .
C19 C 0.0908(2) 0.18926(12) 0.55617(15) 0.0155(4) Uani 1 1 d . . . . .
H19 H 0.026530 0.161232 0.590665 0.019 Uiso 1 1 calc R U . . .
C20 C 0.0610(2) 0.20959(11) 0.45772(15) 0.0128(4) Uani 1 1 d . . . . .
H20 H -0.024141 0.195591 0.425087 0.015 Uiso 1 1 calc R U . . .
C21 C 0.15574(19) 0.25059(11) 0.40619(14) 0.0103(4) Uani 1 1 d . . . . .
C22 C 0.12116(19) 0.27205(11) 0.29976(14) 0.0105(4) Uani 1 1 d . . . . .
C23 C 0.21851(19) 0.31507(11) 0.24688(14) 0.0102(4) Uani 1 1 d . . . . .
C24 C 0.1792(2) 0.33524(12) 0.13997(14) 0.0128(4) Uani 1 1 d . . . . .
H24A H 0.137331 0.289973 0.106109 0.015 Uiso 1 1 calc R U . . .
H24B H 0.262632 0.348226 0.106912 0.015 Uiso 1 1 calc R U . . .
C25 C 0.0790(2) 0.40243(12) 0.12828(16) 0.0174(4) Uani 1 1 d . . . . .
H25A H 0.037278 0.403050 0.059462 0.021 Uiso 1 1 calc R U . . .
H25B H 0.005010 0.394431 0.172966 0.021 Uiso 1 1 calc R U . . .
C26 C 0.1453(3) 0.47970(13) 0.15125(18) 0.0250(5) Uani 1 1 d . . . . .
H26A H 0.205330 0.475593 0.213013 0.030 Uiso 1 1 calc R U . . .
H26B H 0.073370 0.517597 0.162577 0.030 Uiso 1 1 calc R U . . .
C27 C 0.2293(3) 0.50807(15) 0.0676(2) 0.0337(6) Uani 1 1 d . . . . .
H27A H 0.169362 0.514906 0.007087 0.051 Uiso 1 1 calc R U . . .
H27B H 0.300006 0.470493 0.055498 0.051 Uiso 1 1 calc R U . . .
H27C H 0.272137 0.556929 0.086591 0.051 Uiso 1 1 calc R U . . .

loop_
_atom_site_aniso_label
_atom_site_aniso_U_11
_atom_site_aniso_U_22
_atom_site_aniso_U_33
_atom_site_aniso_U_23
_atom_site_aniso_U_13
_atom_site_aniso_U_12
Os1 0.00666(4) 0.00751(4) 0.01100(4) -0.00186(3) 0.00163(3) -0.00112(3)
O1 0.0094(7) 0.0220(8) 0.0148(7) 0.0009(6) -0.0027(6) -0.0035(6)
N1 0.0063(7) 0.0097(8) 0.0121(8) -0.0005(6) 0.0007(6) -0.0006(6)
C1 0.0100(9) 0.0112(9) 0.0180(10) -0.0018(8) -0.0022(8) -0.0054(7)
O2 0.0088(6) 0.0122(6) 0.0117(7) 0.0011(5) 0.0006(5) -0.0018(5)
N2 0.0073(8) 0.0107(8) 0.0131(8) -0.0017(6) 0.0013(6) -0.0015(6)
C2 0.0059(9) 0.0118(9) 0.0249(11) -0.0045(8) 0.0039(8) -0.0035(7)
O3 0.0089(6) 0.0116(7) 0.0110(7) -0.0036(5) 0.0022(5) -0.0031(5)
C3 0.0116(9) 0.0144(10) 0.0177(10) -0.0020(8) 0.0064(8) -0.0054(8)
C4 0.0118(9) 0.0102(9) 0.0209(10) 0.0026(8) 0.0017(8) -0.0048(8)
C5 0.0119(9) 0.0078(9) 0.0229(11) -0.0023(8) 0.0044(8) -0.0021(7)
C6 0.0134(10) 0.0119(9) 0.0167(10) -0.0058(8) 0.0023(8) -0.0065(8)
C7 0.0168(11) 0.0136(10) 0.0253(12) 0.0007(9) -0.0079(9) -0.0039(8)
C8 0.0200(12) 0.0241(12) 0.0414(15) 0.0073(11) -0.0148(11) -0.0055(10)
C9 0.0361(14) 0.0252(13) 0.0241(12) 0.0073(10) -0.0054(10) -0.0075(11)
C10 0.0194(11) 0.0199(11) 0.0265(12) 0.0088(9) 0.0002(9) -0.0023(9)
C11 0.0092(9) 0.0133(10) 0.0171(10) -0.0012(8) 0.0012(8) 0.0028(8)
C12 0.0157(10) 0.0104(10) 0.0256(12) -0.0006(8) 0.0034(9) 0.0030(8)
C13 0.0134(10) 0.0102(9) 0.0180(10) 0.0006(8) 0.0005(8) -0.0010(8)
C14 0.0105(9) 0.0071(9) 0.0108(9) -0.0011(7) 0.0031(7) 0.0023(7)
C15 0.0069(8) 0.0089(9) 0.0119(9) -0.0020(7) 0.0007(7) 0.0003(7)
C16 0.0099(9) 0.0086(9) 0.0102(9) -0.0010(7) 0.0022(7) 0.0007(7)
C17 0.0106(9) 0.0153(10) 0.0125(10) -0.0011(8) -0.0004(8) -0.0001(8)
C18 0.0184(10) 0.0162(10) 0.0093(9) 0.0023(8) 0.0020(8) 0.0016(8)
C19 0.0149(10) 0.0162(10) 0.0161(10) 0.0022(8) 0.0063(8) -0.0024(8)
C20 0.0089(9) 0.0140(10) 0.0157(10) -0.0006(8) 0.0016(7) -0.0012(8)
C21 0.0093(9) 0.0099(9) 0.0117(10) -0.0005(7) 0.0018(7) 0.0016(7)
C22 0.0097(9) 0.0102(9) 0.0116(9) -0.0018(7) 0.0008(7) 0.0026(7)
C23 0.0103(9) 0.0095(9) 0.0106(9) 0.0000(7) 0.0007(7) 0.0019(7)
C24 0.0119(9) 0.0149(10) 0.0114(9) 0.0015(8) -0.0002(7) 0.0008(8)
C25 0.0135(10) 0.0210(11) 0.0176(10) 0.0047(8) -0.0006(8) 0.0037(8)
C26 0.0277(12) 0.0165(11) 0.0300(13) 0.0017(9) -0.0030(10) 0.0074(9)
C27 0.0245(13) 0.0227(12) 0.0534(17) 0.0137(12) -0.0003(12) 0.0005(10)

loop_
_atom_type_symbol
_atom_type_description
_atom_type_scat_dispersion_real
_atom_type_scat_dispersion_imag
_atom_type_scat_source
C C 0.0033 0.0016 'International Tables Vol C Tables 4.2.6.8 and 6.1.1.4'
H H 0.0000 0.0000 'International Tables Vol C Tables 4.2.6.8 and 6.1.1.4'
N N 0.0061 0.0033 'International Tables Vol C Tables 4.2.6.8 and 6.1.1.4'
O O 0.0106 0.0060 'International Tables Vol C Tables 4.2.6.8 and 6.1.1.4'
Os Os -1.2165 7.6030 'International Tables Vol C Tables 4.2.6.8 and 6.1.1.4'

loop_
_geom_angle_atom_site_label_1
_geom_angle_atom_site_label_2
_geom_angle_atom_site_label_3
_geom_angle
_geom_angle_site_symmetry_1
_geom_angle_site_symmetry_3
_geom_angle_publ_flag
C1 Os1 C3 69.55(8) . . ?
C1 Os1 C4 83.10(8) . . ?
C1 Os1 C5 69.53(8) . . ?
O2 Os1 C1 173.42(6) . . ?
O2 Os1 C2 135.32(7) . . ?
O2 Os1 C3 103.90(7) . . ?
O2 Os1 C4 91.95(6) . . ?
O2 Os1 C5 108.96(7) . . ?
O2 Os1 C6 143.01(7) . . ?
N2 Os1 C1 100.46(7) . . ?
N2 Os1 O2 81.37(6) . . ?
N2 Os1 C2 93.33(7) . . ?
N2 Os1 C3 112.65(7) . . ?
N2 Os1 C4 147.29(7) . . ?
N2 Os1 C5 169.44(7) . . ?
N2 Os1 C6 131.45(7) . . ?
C2 Os1 C1 38.59(8) . . ?
C2 Os1 C3 38.02(8) . . ?
C2 Os1 C4 69.15(8) . . ?
C2 Os1 C5 80.88(7) . . ?
C2 Os1 C6 68.46(8) . . ?
O3 Os1 C1 110.11(7) . . ?
O3 Os1 O2 76.44(5) . . ?
O3 Os1 N2 76.41(6) . . ?
O3 Os1 C2 145.46(7) . . ?
O3 Os1 C3 170.93(7) . . ?
O3 Os1 C4 133.24(7) . . ?
O3 Os1 C5 103.41(6) . . ?
O3 Os1 C6 93.58(6) . . ?
C4 Os1 C3 37.99(8) . . ?
C4 Os1 C5 37.74(8) . . ?
C5 Os1 C3 67.78(7) . . ?
C6 Os1 C1 38.34(8) . . ?
C6 Os1 C3 80.71(8) . . ?
C6 Os1 C4 68.95(8) . . ?
C6 Os1 C5 38.11(8) . . ?
N2 N1 C15 113.11(15) . . ?
C13 N1 N2 111.15(16) . . ?
C13 N1 C15 135.41(17) . . ?
C2 C1 Os1 70.00(11) . . ?
C2 C1 C7 119.89(19) . . ?
C6 C1 Os1 70.22(11) . . ?
C6 C1 C2 116.50(19) . . ?
C6 C1 C7 123.43(19) . . ?
C7 C1 Os1 126.26(14) . . ?
C14 O2 Os1 112.77(12) . . ?
N1 N2 Os1 110.92(12) . . ?
C11 N2 Os1 142.46(14) . . ?
C11 N2 N1 106.58(16) . . ?
Os1 C2 H2 129.7 . . ?
C1 C2 Os1 71.42(11) . . ?
C1 C2 H2 119.0 . . ?
C3 C2 Os1 72.51(11) . . ?
C3 C2 C1 122.07(18) . . ?
C3 C2 H2 119.0 . . ?
C15 O3 Os1 105.46(11) . . ?
Os1 C3 H3 133.1 . . ?
C2 C3 Os1 69.46(11) . . ?
C2 C3 H3 120.0 . . ?
C2 C3 C4 120.05(19) . . ?
C4 C3 Os1 70.65(11) . . ?
C4 C3 H3 120.0 . . ?
C3 C4 Os1 71.35(11) . . ?
C3 C4 C10 121.28(19) . . ?
C5 C4 Os1 71.32(11) . . ?
C5 C4 C3 118.77(19) . . ?
C5 C4 C10 119.84(19) . . ?
C10 C4 Os1 125.59(14) . . ?
Os1 C5 H5 132.5 . . ?
C4 C5 Os1 70.94(11) . . ?
C4 C5 H5 119.9 . . ?
C4 C5 C6 120.26(18) . . ?
C6 C5 Os1 69.70(11) . . ?
C6 C5 H5 119.9 . . ?
Os1 C6 H6 130.2 . . ?
C1 C6 Os1 71.44(11) . . ?
C1 C6 H6 118.9 . . ?
C5 C6 Os1 72.19(11) . . ?
C5 C6 C1 122.21(19) . . ?
C5 C6 H6 118.9 . . ?
C1 C7 H7 107.2 . . ?
C1 C7 C8 110.61(18) . . ?
C1 C7 C9 112.95(19) . . ?
C8 C7 H7 107.2 . . ?
C9 C7 H7 107.2 . . ?
C9 C7 C8 111.3(2) . . ?
C7 C8 H8A 109.5 . . ?
C7 C8 H8B 109.5 . . ?
C7 C8 H8C 109.5 . . ?
H8A C8 H8B 109.5 . . ?
H8A C8 H8C 109.5 . . ?
H8B C8 H8C 109.5 . . ?
C7 C9 H9A 109.5 . . ?
C7 C9 H9B 109.5 . . ?
C7 C9 H9C 109.5 . . ?
H9A C9 H9B 109.5 . . ?
H9A C9 H9C 109.5 . . ?
H9B C9 H9C 109.5 . . ?
C4 C10 H10A 109.5 . . ?
C4 C10 H10B 109.5 . . ?
C4 C10 H10C 109.5 . . ?
H10A C10 H10B 109.5 . . ?
H10A C10 H10C 109.5 . . ?
H10B C10 H10C 109.5 . . ?
N2 C11 H11 125.3 . . ?
N2 C11 C12 109.44(18) . . ?
C12 C11 H11 125.3 . . ?
C11 C12 H12 127.1 . . ?
C13 C12 C11 105.81(18) . . ?
C13 C12 H12 127.1 . . ?
N1 C13 C12 107.00(18) . . ?
N1 C13 H13 126.5 . . ?
C12 C13 H13 126.5 . . ?
O2 C14 C15 111.88(16) . . ?
O2 C14 C23 125.55(18) . . ?
C23 C14 C15 122.53(17) . . ?
N1 C15 C14 102.65(14) . . ?
O3 C15 N1 105.72(14) . . ?
O3 C15 C14 108.67(15) . . ?
O3 C15 C16 115.31(16) . . ?
C16 C15 N1 107.07(15) . . ?
C16 C15 C14 116.11(16) . . ?
C17 C16 C15 119.44(17) . . ?
C21 C16 C15 119.46(17) . . ?
C21 C16 C17 120.95(18) . . ?
C16 C17 H17 120.4 . . ?
C18 C17 C16 119.19(19) . . ?
C18 C17 H17 120.4 . . ?
C17 C18 H18 119.6 . . ?
C17 C18 C19 120.83(19) . . ?
C19 C18 H18 119.6 . . ?
C18 C19 H19 120.2 . . ?
C20 C19 C18 119.61(18) . . ?
C20 C19 H19 120.2 . . ?
C19 C20 H20 119.7 . . ?
C19 C20 C21 120.52(18) . . ?
C21 C20 H20 119.7 . . ?
C16 C21 C20 118.90(18) . . ?
C16 C21 C22 121.53(17) . . ?
C20 C21 C22 119.56(17) . . ?
O1 C22 C21 118.60(17) . . ?
O1 C22 C23 121.88(18) . . ?
C23 C22 C21 119.52(17) . . ?
C14 C23 C22 119.80(18) . . ?
C14 C23 C24 122.62(17) . . ?
C22 C23 C24 117.57(17) . . ?
C23 C24 H24A 108.9 . . ?
C23 C24 H24B 108.9 . . ?
C23 C24 C25 113.23(17) . . ?
H24A C24 H24B 107.7 . . ?
C25 C24 H24A 108.9 . . ?
C25 C24 H24B 108.9 . . ?
C24 C25 H25A 108.9 . . ?
C24 C25 H25B 108.9 . . ?
H25A C25 H25B 107.7 . . ?
C26 C25 C24 113.46(18) . . ?
C26 C25 H25A 108.9 . . ?
C26 C25 H25B 108.9 . . ?
C25 C26 H26A 109.1 . . ?
C25 C26 H26B 109.1 . . ?
C25 C26 C27 112.5(2) . . ?
H26A C26 H26B 107.8 . . ?
C27 C26 H26A 109.1 . . ?
C27 C26 H26B 109.1 . . ?
C26 C27 H27A 109.5 . . ?
C26 C27 H27B 109.5 . . ?
C26 C27 H27C 109.5 . . ?
H27A C27 H27B 109.5 . . ?
H27A C27 H27C 109.5 . . ?
H27B C27 H27C 109.5 . . ?

loop_
_geom_bond_atom_site_label_1
_geom_bond_atom_site_label_2
_geom_bond_distance
_geom_bond_site_symmetry_2
_geom_bond_publ_flag
Os1 C1 2.179(2) . ?
Os1 O2 2.1329(14) . ?
Os1 N2 2.0994(17) . ?
Os1 C2 2.1598(19) . ?
Os1 O3 2.0545(13) . ?
Os1 C3 2.200(2) . ?
Os1 C4 2.191(2) . ?
Os1 C5 2.195(2) . ?
Os1 C6 2.1626(19) . ?
O1 C22 1.244(2) . ?
N1 N2 1.354(2) . ?
N1 C13 1.338(3) . ?
N1 C15 1.518(2) . ?
C1 C2 1.434(3) . ?
C1 C6 1.426(3) . ?
C1 C7 1.520(3) . ?
O2 C14 1.306(2) . ?
N2 C11 1.338(3) . ?
C2 H2 0.9500 . ?
C2 C3 1.421(3) . ?
O3 C15 1.373(2) . ?
C3 H3 0.9500 . ?
C3 C4 1.429(3) . ?
C4 C5 1.418(3) . ?
C4 C10 1.506(3) . ?
C5 H5 0.9500 . ?
C5 C6 1.423(3) . ?
C6 H6 0.9500 . ?
C7 H7 1.0000 . ?
C7 C8 1.534(3) . ?
C7 C9 1.529(3) . ?
C8 H8A 0.9800 . ?
C8 H8B 0.9800 . ?
C8 H8C 0.9800 . ?
C9 H9A 0.9800 . ?
C9 H9B 0.9800 . ?
C9 H9C 0.9800 . ?
C10 H10A 0.9800 . ?
C10 H10B 0.9800 . ?
C10 H10C 0.9800 . ?
C11 H11 0.9500 . ?
C11 C12 1.396(3) . ?
C12 H12 0.9500 . ?
C12 C13 1.385(3) . ?
C13 H13 0.9500 . ?
C14 C15 1.531(3) . ?
C14 C23 1.372(3) . ?
C15 C16 1.500(3) . ?
C16 C17 1.395(3) . ?
C16 C21 1.394(3) . ?
C17 H17 0.9500 . ?
C17 C18 1.388(3) . ?
C18 H18 0.9500 . ?
C18 C19 1.391(3) . ?
C19 H19 0.9500 . ?
C19 C20 1.390(3) . ?
C20 H20 0.9500 . ?
C20 C21 1.402(3) . ?
C21 C22 1.503(3) . ?
C22 C23 1.449(3) . ?
C23 C24 1.512(3) . ?
C24 H24A 0.9900 . ?
C24 H24B 0.9900 . ?
C24 C25 1.535(3) . ?
C25 H25A 0.9900 . ?
C25 H25B 0.9900 . ?
C25 C26 1.524(3) . ?
C26 H26A 0.9900 . ?
C26 H26B 0.9900 . ?
C26 C27 1.533(4) . ?
C27 H27A 0.9800 . ?
C27 H27B 0.9800 . ?
C27 H27C 0.9800 . ?

loop_
_geom_torsion_atom_site_label_1
_geom_torsion_atom_site_label_2
_geom_torsion_atom_site_label_3
_geom_torsion_atom_site_label_4
_geom_torsion
_geom_torsion_site_symmetry_1
_geom_torsion_site_symmetry_2
_geom_torsion_site_symmetry_3
_geom_torsion_site_symmetry_4
_geom_torsion_publ_flag
Os1 C1 C2 C3 54.22(17) . . . . ?
Os1 C1 C6 C5 -53.64(17) . . . . ?
Os1 C1 C7 C8 168.48(17) . . . . ?
Os1 C1 C7 C9 -66.0(2) . . . . ?
Os1 O2 C14 C15 -2.93(18) . . . . ?
Os1 O2 C14 C23 179.27(15) . . . . ?
Os1 N2 C11 C12 -176.05(17) . . . . ?
Os1 C2 C3 C4 51.28(17) . . . . ?
Os1 O3 C15 N1 56.15(14) . . . . ?
Os1 O3 C15 C14 -53.44(15) . . . . ?
Os1 O3 C15 C16 174.21(13) . . . . ?
Os1 C3 C4 C5 55.18(16) . . . . ?
Os1 C3 C4 C10 -120.91(18) . . . . ?
Os1 C4 C5 C6 51.21(16) . . . . ?
Os1 C5 C6 C1 53.31(17) . . . . ?
O1 C22 C23 C14 177.76(18) . . . . ?
O1 C22 C23 C24 -1.4(3) . . . . ?
N1 N2 C11 C12 1.2(2) . . . . ?
N1 C15 C16 C17 72.4(2) . . . . ?
N1 C15 C16 C21 -103.20(19) . . . . ?
C1 C2 C3 Os1 -53.73(17) . . . . ?
C1 C2 C3 C4 -2.4(3) . . . . ?
O2 C14 C15 N1 -73.62(18) . . . . ?
O2 C14 C15 O3 38.0(2) . . . . ?
O2 C14 C15 C16 169.95(16) . . . . ?
O2 C14 C23 C22 -175.10(18) . . . . ?
O2 C14 C23 C24 4.0(3) . . . . ?
N2 N1 C13 C12 1.4(2) . . . . ?
N2 N1 C15 O3 -39.0(2) . . . . ?
N2 N1 C15 C14 74.87(18) . . . . ?
N2 N1 C15 C16 -162.39(15) . . . . ?
N2 C11 C12 C13 -0.4(2) . . . . ?
C2 C1 C6 Os1 54.16(15) . . . . ?
C2 C1 C6 C5 0.5(3) . . . . ?
C2 C1 C7 C8 82.4(2) . . . . ?
C2 C1 C7 C9 -152.07(19) . . . . ?
C2 C3 C4 Os1 -50.75(17) . . . . ?
C2 C3 C4 C5 4.4(3) . . . . ?
C2 C3 C4 C10 -171.66(18) . . . . ?
O3 C15 C16 C17 -44.9(2) . . . . ?
O3 C15 C16 C21 139.49(18) . . . . ?
C3 C4 C5 Os1 -55.20(16) . . . . ?
C3 C4 C5 C6 -4.0(3) . . . . ?
C4 C5 C6 Os1 -51.77(17) . . . . ?
C4 C5 C6 C1 1.5(3) . . . . ?
C6 C1 C2 Os1 -54.27(15) . . . . ?
C6 C1 C2 C3 -0.1(3) . . . . ?
C6 C1 C7 C8 -102.6(2) . . . . ?
C6 C1 C7 C9 23.0(3) . . . . ?
C7 C1 C2 Os1 121.11(17) . . . . ?
C7 C1 C2 C3 175.33(18) . . . . ?
C7 C1 C6 Os1 -121.04(19) . . . . ?
C7 C1 C6 C5 -174.69(18) . . . . ?
C10 C4 C5 Os1 120.95(18) . . . . ?
C10 C4 C5 C6 172.16(18) . . . . ?
C11 C12 C13 N1 -0.6(2) . . . . ?
C13 N1 N2 Os1 176.55(13) . . . . ?
C13 N1 N2 C11 -1.7(2) . . . . ?
C13 N1 C15 O3 148.4(2) . . . . ?
C13 N1 C15 C14 -97.8(2) . . . . ?
C13 N1 C15 C16 25.0(3) . . . . ?
C14 C15 C16 C17 -173.69(17) . . . . ?
C14 C15 C16 C21 10.7(3) . . . . ?
C14 C23 C24 C25 -101.5(2) . . . . ?
C15 N1 N2 Os1 2.08(18) . . . . ?
C15 N1 N2 C11 -176.14(16) . . . . ?
C15 N1 C13 C12 174.2(2) . . . . ?
C15 C14 C23 C22 7.3(3) . . . . ?
C15 C14 C23 C24 -173.61(17) . . . . ?
C15 C16 C17 C18 -174.70(18) . . . . ?
C15 C16 C21 C20 175.33(17) . . . . ?
C15 C16 C21 C22 -5.2(3) . . . . ?
C16 C17 C18 C19 -0.9(3) . . . . ?
C16 C21 C22 O1 -178.85(18) . . . . ?
C16 C21 C22 C23 -0.1(3) . . . . ?
C17 C16 C21 C20 -0.2(3) . . . . ?
C17 C16 C21 C22 179.31(18) . . . . ?
C17 C18 C19 C20 0.3(3) . . . . ?
C18 C19 C20 C21 0.3(3) . . . . ?
C19 C20 C21 C16 -0.4(3) . . . . ?
C19 C20 C21 C22 -179.91(18) . . . . ?
C20 C21 C22 O1 0.6(3) . . . . ?
C20 C21 C22 C23 179.39(18) . . . . ?
C21 C16 C17 C18 0.8(3) . . . . ?
C21 C22 C23 C14 -1.0(3) . . . . ?
C21 C22 C23 C24 179.94(16) . . . . ?
C22 C23 C24 C25 77.6(2) . . . . ?
C23 C14 C15 N1 104.26(19) . . . . ?
C23 C14 C15 O3 -144.09(18) . . . . ?
C23 C14 C15 C16 -12.2(3) . . . . ?
C23 C24 C25 C26 74.9(2) . . . . ?
C24 C25 C26 C27 76.0(2) . . . . ?
